data_7114198
loop_
_publ_author_name
'Aime, Silvio'
'Barge, Alessandro'
'Batsanov, Andrei S.'
'Botta, Mauro'
'Castelli, Daniela Delli'
'Fedeli, Franco'
'Mortillaro, Armando'
'Parker, David'
'Puschmann, Horst'

_publ_section_title
;
 Controlling the variation of axial water exchange rates in macrocyclic
 lanthanide(iii) complexesElectronic supplementary information (ESI)
 available: experimental section. See
 http://www.rsc.org/suppdata/cc/b2/b202862j/
;
_journal_issue 10
_journal_name_full 'Chemical Communications'
_journal_page_first 1120
_journal_paper_doi 10.1039/b202862j
_journal_year 2002
_chemical_absolute_configuration ad
_chemical_formula_moiety 'C48 H66 Gd N8 O5 3+,3(N O3 1-),5(H2 O)'
_chemical_formula_sum 'C48 H76 Gd N11 O19'
_chemical_formula_weight 1268.45
_chemical_name_systematic
; 
? 
;
_space_group_IT_number 5
_symmetry_cell_setting monoclinic
_symmetry_space_group_name_Hall 'C 2y'
_symmetry_space_group_name_H-M 'C 1 2 1'
_atom_sites_solution_hydrogens geom
_atom_sites_solution_primary direct
_atom_sites_solution_secondary difmap
_cell_angle_alpha 90.00
_cell_angle_beta 104.13(1)
_cell_angle_gamma 90.00
_cell_formula_units_Z 4
_cell_length_a 23.290(6)
_cell_length_b 11.271(3)
_cell_length_c 22.244(6)
_cell_measurement_reflns_used 9812
_cell_measurement_temperature 120(2)
_cell_measurement_theta_max 28.5115
_cell_measurement_theta_min 2.3205
_cell_volume 5662(3)
_computing_cell_refinement 'SMART version 5.625 (Bruker, 2001)'
_computing_data_collection 'SMART version 5.625 (Bruker, 2001)'
_computing_data_reduction 'SAINT version 6.02A (Bruker, 2001)'
_computing_molecular_graphics 'SHELXTL version 6.12 (Bruker, 2001)'
_computing_publication_material 'SHELXTL version 6.12 (Bruker, 2001)'
_computing_structure_refinement 'SHELXL-97 (Sheldrick, 1997)'
_computing_structure_solution 'SHELXS-97 (Sheldrick, 1990)'
_diffrn_ambient_temperature 120(2)
_diffrn_detector_area_resol_mean 8
_diffrn_measured_fraction_theta_full 0.999
_diffrn_measured_fraction_theta_max 0.999
_diffrn_measurement_device_type 'SMART 6000 CCD area detector'
_diffrn_measurement_method \w-scans
_diffrn_radiation_monochromator graphite
_diffrn_radiation_source 'fine-focus sealed tube'
_diffrn_radiation_type MoK\a
_diffrn_radiation_wavelength 0.71073
_diffrn_reflns_av_R_equivalents 0.0131
_diffrn_reflns_av_sigmaI/netI 0.0172
_diffrn_reflns_limit_h_max 31
_diffrn_reflns_limit_h_min -31
_diffrn_reflns_limit_k_max 15
_diffrn_reflns_limit_k_min -15
_diffrn_reflns_limit_l_max 29
_diffrn_reflns_limit_l_min -29
_diffrn_reflns_number 33975
_diffrn_reflns_theta_full 28.51
_diffrn_reflns_theta_max 28.51
_diffrn_reflns_theta_min 1.89
_diffrn_standards_decay_% 0
_exptl_absorpt_coefficient_mu 1.253
_exptl_absorpt_correction_T_max 0.472
_exptl_absorpt_correction_T_min 0.382
_exptl_absorpt_correction_type multi-scan
_exptl_absorpt_process_details 'SADABS (Sheldrick, 1998), R(int)=0.065 before correction'
_exptl_crystal_colour 'clear colourless'
_exptl_crystal_density_diffrn 1.488
_exptl_crystal_density_meas ?
_exptl_crystal_density_method 'not measured'
_exptl_crystal_description octahedron
_exptl_crystal_F_000 2628
_exptl_crystal_size_max 0.8
_exptl_crystal_size_mid 0.6
_exptl_crystal_size_min 0.6
_refine_diff_density_max 0.655
_refine_diff_density_min -0.574
_refine_diff_density_rms 0.055
_refine_ls_abs_structure_details 'Flack H D (1983), Acta Cryst. A39, 876-881'
_refine_ls_abs_structure_Flack -0.016(4)
_refine_ls_extinction_method none
_refine_ls_goodness_of_fit_ref 1.068
_refine_ls_hydrogen_treatment refall
_refine_ls_matrix_type full
_refine_ls_number_parameters 768
_refine_ls_number_reflns 14382
_refine_ls_number_restraints 1
_refine_ls_restrained_S_all 1.068
_refine_ls_R_factor_all 0.0200
_refine_ls_R_factor_gt 0.0194
_refine_ls_shift/su_max 0.002
_refine_ls_shift/su_mean 0.000
_refine_ls_structure_factor_coef Fsqd
_refine_ls_weighting_details 'calc w=1/[\s^2^(Fo^2^)+(0.0237P)^2^+5.4307P] where P=(Fo^2^+2Fc^2^)/3'
_refine_ls_weighting_scheme calc
_refine_ls_wR_factor_gt 0.0479
_refine_ls_wR_factor_ref 0.0482
_reflns_Friedel_coverage 0.91
_reflns_number_gt 14112
_reflns_number_total 14382
_reflns_threshold_expression I>2\s(I)
_cod_data_source_file b202862j.txt
_cod_data_source_block 7
_cod_depositor_comments
;
The following automatic conversions were performed:

'_symmetry_cell_setting' value 'Monoclinic' changed to 'monoclinic'
according to
/usr/data/users/saulius/automatic-downloads/retrospective/RSC/lib/dictionaries/cif_core.dic
dictionary named 'cif_core.dic' version 2.4.2 from 2011-04-26.

Automatic conversion script
Id: cif_fix_values 2281 2013-09-26 08:29:07Z andrius 

The following automatic conversions were performed:

'_exptl_crystal_density_meas' value 'not measured' was changed to '?'
- the value is perceived as not measured.

Automatic conversion script
Id: cif_fix_values 3008 2015-01-20 13:52:24Z robertas 
;
_cod_original_sg_symbol_H-M C2
_cod_database_code 7114198

loop_
_symmetry_equiv_pos_as_xyz
'x, y, z'
'-x, y, -z'
'x+1/2, y+1/2, z'
'-x+1/2, y+1/2, -z'

loop_
_atom_site_label
_atom_site_type_symbol
_atom_site_fract_x
_atom_site_fract_y
_atom_site_fract_z
_atom_site_U_iso_or_equiv
_atom_site_adp_type
_atom_site_occupancy
_atom_site_symmetry_multiplicity
_atom_site_calc_flag
_atom_site_refinement_flags
_atom_site_disorder_assembly
_atom_site_disorder_group
Gd1 Gd 0.5000 0.268594(11) 0.5000 0.01954(4) Uani 1 2 d S . .
O1 O 0.5000 0.0600(3) 0.5000 0.0389(6) Uani 1 2 d S . .
H01 H 0.4809(15) 0.015(3) 0.5127(16) 0.047(9) Uiso 1 1 d . . .
O11 O 0.59670(7) 0.20443(15) 0.54603(7) 0.0307(4) Uani 1 1 d . . .
O21 O 0.52691(6) 0.20423(13) 0.40937(6) 0.0243(3) Uani 1 1 d . . .
N1 N 0.55896(8) 0.40951(17) 0.58950(8) 0.0241(3) Uani 1 1 d . . .
N2 N 0.57401(8) 0.41360(16) 0.46029(8) 0.0228(3) Uani 1 1 d . . .
N11 N 0.67839(8) 0.19156(19) 0.62376(8) 0.0282(4) Uani 1 1 d . . .
H1N H 0.7013(13) 0.214(3) 0.6584(14) 0.041(8) Uiso 1 1 d . . .
N21 N 0.58713(8) 0.18884(18) 0.34470(8) 0.0235(3) Uani 1 1 d . . .
H2N H 0.6126(12) 0.220(3) 0.3303(12) 0.030(7) Uiso 1 1 d . . .
C1 C 0.59213(10) 0.5044(2) 0.56574(10) 0.0286(4) Uani 1 1 d . . .
H011 H 0.6239 0.5348 0.6004 0.037 Uiso 1 1 d R . .
H012 H 0.5647 0.5709 0.5503 0.037 Uiso 1 1 d R . .
C2 C 0.61940(9) 0.4639(2) 0.51351(10) 0.0275(4) Uani 1 1 d . . .
H021 H 0.6394 0.5317 0.4989 0.036 Uiso 1 1 d R . .
H022 H 0.6497 0.4025 0.5297 0.036 Uiso 1 1 d R . .
C3 C 0.53805(10) 0.5123(2) 0.42447(10) 0.0273(4) Uani 1 1 d . . .
H031 H 0.5629 0.5575 0.4023 0.035 Uiso 1 1 d R . .
H032 H 0.5258 0.5670 0.4539 0.035 Uiso 1 1 d R . .
C4 C 0.48297(9) 0.4677(2) 0.37818(10) 0.0276(4) Uani 1 1 d . . .
H041 H 0.4629 0.5349 0.3529 0.036 Uiso 1 1 d R . .
H042 H 0.4947 0.4097 0.3500 0.036 Uiso 1 1 d R . .
C10 C 0.60038(10) 0.3308(2) 0.63323(10) 0.0274(5) Uani 1 1 d . . .
H101 H 0.5788 0.2910 0.6608 0.036 Uiso 1 1 d R . .
H102 H 0.6326 0.3788 0.6593 0.036 Uiso 1 1 d R . .
C11 C 0.62629(9) 0.2387(2) 0.59821(9) 0.0269(4) Uani 1 1 d . . .
C12 C 0.70187(10) 0.0943(2) 0.59215(10) 0.0284(4) Uani 1 1 d . . .
H12 H 0.6680 0.0407 0.5734 0.034 Uiso 1 1 d R . .
C13 C 0.74605(11) 0.0225(2) 0.63978(11) 0.0351(5) Uani 1 1 d . . .
H131 H 0.7777 0.0752 0.6618 0.037(4) Uiso 1 1 d R . .
H132 H 0.7630 -0.0399 0.6187 0.037(4) Uiso 1 1 d R . .
H133 H 0.7264 -0.0137 0.6695 0.037(4) Uiso 1 1 d R . .
C14 C 0.72749(11) 0.1409(2) 0.54102(10) 0.0317(5) Uani 1 1 d . . .
C15 C 0.77039(15) 0.2272(4) 0.55231(15) 0.0517(8) Uani 1 1 d . . .
H15 H 0.7832 0.2605 0.5926 0.062 Uiso 1 1 d R . .
C16 C 0.7949(2) 0.2665(4) 0.5048(2) 0.0710(12) Uani 1 1 d . . .
H16 H 0.8239 0.3275 0.5124 0.085 Uiso 1 1 d R . .
C17 C 0.77677(17) 0.2178(3) 0.44634(15) 0.0597(9) Uani 1 1 d . . .
H17 H 0.7939 0.2445 0.4141 0.072 Uiso 1 1 d R . .
C18 C 0.73499(14) 0.1329(4) 0.43485(13) 0.0552(9) Uani 1 1 d . . .
H18 H 0.7232 0.0993 0.3945 0.066 Uiso 1 1 d R . .
C19 C 0.70941(12) 0.0938(3) 0.48149(12) 0.0443(6) Uani 1 1 d . . .
H19 H 0.6796 0.0343 0.4728 0.053 Uiso 1 1 d R . .
C20 C 0.60505(10) 0.3473(2) 0.42009(10) 0.0271(5) Uani 1 1 d . . .
H201 H 0.6439 0.3199 0.4452 0.035 Uiso 1 1 d R . .
H202 H 0.6124 0.4011 0.3876 0.035 Uiso 1 1 d R . .
C21 C 0.56952(8) 0.2422(2) 0.38993(8) 0.0226(4) Uani 1 1 d . . .
C22 C 0.56117(9) 0.07496(19) 0.32052(10) 0.0247(4) Uani 1 1 d . . .
H22 H 0.5588 0.0239 0.3566 0.030 Uiso 1 1 d R . .
C23 C 0.60244(10) 0.0144(2) 0.28637(12) 0.0333(5) Uani 1 1 d . . .
H231 H 0.6058 0.0636 0.2511 0.040(5) Uiso 1 1 d R . .
H232 H 0.5864 -0.0635 0.2714 0.040(5) Uiso 1 1 d R . .
H233 H 0.6417 0.0045 0.3146 0.040(5) Uiso 1 1 d R . .
C24 C 0.49932(9) 0.08901(19) 0.27967(10) 0.0237(4) Uani 1 1 d . . .
C25 C 0.48670(10) 0.17389(19) 0.23340(10) 0.0275(4) Uani 1 1 d . . .
H25 H 0.5166 0.2283 0.2291 0.033 Uiso 1 1 d R . .
C26 C 0.43039(11) 0.1811(2) 0.19335(10) 0.0326(5) Uani 1 1 d . . .
H26 H 0.4220 0.2397 0.1618 0.039 Uiso 1 1 d R . .
C27 C 0.38745(11) 0.1021(3) 0.19983(13) 0.0420(6) Uani 1 1 d . . .
H27 H 0.3494 0.1050 0.1720 0.050 Uiso 1 1 d R . .
C28 C 0.39893(12) 0.0182(3) 0.24635(17) 0.0520(8) Uani 1 1 d . . .
H28 H 0.3687 -0.0353 0.2509 0.062 Uiso 1 1 d R . .
C29 C 0.45487(11) 0.0121(2) 0.28657(13) 0.0392(6) Uani 1 1 d . . .
H29 H 0.4626 -0.0449 0.3190 0.047 Uiso 1 1 d R . .
Gd2 Gd 0.5000 0.730731(8) 0.0000 0.01314(3) Uani 1 2 d S . .
O2 O 0.5000 0.51933(18) 0.0000 0.0224(4) Uani 1 2 d S . .
H02 H 0.4836(16) 0.476(3) 0.0182(17) 0.056(10) Uiso 1 1 d . . .
O31 O 0.58987(6) 0.66959(12) 0.06778(6) 0.0192(3) Uani 1 1 d . . .
O41 O 0.54623(6) 0.66629(12) -0.07675(6) 0.0196(3) Uani 1 1 d . . .
N3 N 0.53851(7) 0.87485(14) 0.09604(7) 0.0173(3) Uani 1 1 d . . .
N4 N 0.58554(7) 0.87627(14) -0.01850(7) 0.0180(3) Uani 1 1 d . . .
N31 N 0.65863(7) 0.67039(15) 0.15818(7) 0.0191(3) Uani 1 1 d . . .
H3N H 0.6716(10) 0.708(2) 0.1906(11) 0.017(6) Uiso 1 1 d . . .
N41 N 0.61860(8) 0.65773(15) -0.12728(8) 0.0224(3) Uani 1 1 d . . .
H4N H 0.6527(12) 0.691(3) -0.1319(12) 0.035(7) Uiso 1 1 d . . .
C5 C 0.57607(9) 0.97119(17) 0.08019(9) 0.0221(4) Uani 1 1 d . . .
H51 H 0.5995 1.0072 0.1191 0.029 Uiso 1 1 d R . .
H52 H 0.5499 1.0336 0.0569 0.029 Uiso 1 1 d R . .
C6 C 0.61795(9) 0.93022(18) 0.04161(9) 0.0211(4) Uani 1 1 d . . .
H61 H 0.6415 0.9986 0.0333 0.027 Uiso 1 1 d R . .
H62 H 0.6457 0.8709 0.0656 0.027 Uiso 1 1 d R . .
C7 C 0.56004(9) 0.97262(17) -0.06235(9) 0.0219(4) Uani 1 1 d . . .
H71 H 0.5921 1.0094 -0.0782 0.028 Uiso 1 1 d R . .
H72 H 0.5436 1.0345 -0.0397 0.028 Uiso 1 1 d R . .
C8 C 0.51175(9) 0.92936(17) -0.11682(9) 0.0208(4) Uani 1 1 d . . .
H81 H 0.4969 0.9972 -0.1445 0.027 Uiso 1 1 d R . .
H82 H 0.5284 0.8703 -0.1408 0.027 Uiso 1 1 d R . .
C30 C 0.57380(8) 0.80088(18) 0.14663(8) 0.0199(3) Uani 1 1 d . . .
H301 H 0.5471 0.7607 0.1687 0.026 Uiso 1 1 d R . .
H302 H 0.6012 0.8521 0.1768 0.026 Uiso 1 1 d R . .
C31 C 0.60892(8) 0.70936(16) 0.12129(9) 0.0164(4) Uani 1 1 d . . .
C32 C 0.69273(8) 0.57573(17) 0.13748(9) 0.0203(4) Uani 1 1 d . . .
H32 H 0.6644 0.5131 0.1166 0.024 Uiso 1 1 d R . .
C33 C 0.73458(11) 0.5210(3) 0.19415(12) 0.0267(5) Uani 1 1 d . . .
H331 H 0.7606 0.5826 0.2172 0.033(4) Uiso 1 1 d R . .
H332 H 0.7586 0.4597 0.1808 0.033(4) Uiso 1 1 d R . .
H333 H 0.7115 0.4853 0.2209 0.033(4) Uiso 1 1 d R . .
C34 C 0.72539(8) 0.62320(18) 0.09125(9) 0.0215(4) Uani 1 1 d . . .
C35 C 0.75701(8) 0.7290(2) 0.10211(9) 0.0251(4) Uani 1 1 d . . .
H35 H 0.7566 0.7746 0.1379 0.030 Uiso 1 1 d R . .
C36 C 0.78898(11) 0.7681(3) 0.06037(11) 0.0327(5) Uani 1 1 d . . .
H36 H 0.8116 0.8390 0.0687 0.039 Uiso 1 1 d R . .
C37 C 0.78783(10) 0.7036(3) 0.00694(12) 0.0364(7) Uani 1 1 d . . .
H37 H 0.8089 0.7314 -0.0219 0.044 Uiso 1 1 d R . .
C38 C 0.75587(11) 0.5993(2) -0.00436(11) 0.0352(5) Uani 1 1 d . . .
H38 H 0.7553 0.5548 -0.0408 0.042 Uiso 1 1 d R . .
C39 C 0.72478(10) 0.5588(2) 0.03765(10) 0.0285(4) Uani 1 1 d . . .
H39 H 0.7030 0.4868 0.0298 0.034 Uiso 1 1 d R . .
C40 C 0.62685(8) 0.80259(18) -0.04381(9) 0.0215(4) Uani 1 1 d . . .
H401 H 0.6567 0.7670 -0.0091 0.028 Uiso 1 1 d R . .
H402 H 0.6479 0.8533 -0.0678 0.028 Uiso 1 1 d R . .
C41 C 0.59433(9) 0.70469(18) -0.08494(9) 0.0188(4) Uani 1 1 d . . .
C42 C 0.59092(10) 0.55465(18) -0.16363(10) 0.0249(4) Uani 1 1 d . . .
H42 H 0.5837 0.4925 -0.1342 0.030 Uiso 1 1 d R . .
C43 C 0.63351(11) 0.5038(2) -0.19947(11) 0.0308(5) Uani 1 1 d . . .
H431 H 0.6394 0.5620 -0.2302 0.038(4) Uiso 1 1 d R . .
H432 H 0.6167 0.4309 -0.2207 0.038(4) Uiso 1 1 d R . .
H433 H 0.6716 0.4859 -0.1707 0.038(4) Uiso 1 1 d R . .
C44 C 0.53184(10) 0.58694(18) -0.20697(10) 0.0250(4) Uani 1 1 d . . .
C45 C 0.52661(10) 0.6835(2) -0.24667(10) 0.0291(4) Uani 1 1 d . . .
H45 H 0.5602 0.7317 -0.2462 0.035 Uiso 1 1 d R . .
C46 C 0.47265(11) 0.7102(2) -0.28732(11) 0.0367(6) Uani 1 1 d . . .
H46 H 0.4692 0.7762 -0.3146 0.044 Uiso 1 1 d R . .
C47 C 0.42331(12) 0.6402(3) -0.28795(12) 0.0426(6) Uani 1 1 d . . .
H47 H 0.3862 0.6590 -0.3151 0.051 Uiso 1 1 d R . .
C48 C 0.42790(12) 0.5437(3) -0.24921(13) 0.0418(6) Uani 1 1 d . . .
H48 H 0.3944 0.4947 -0.2509 0.050 Uiso 1 1 d R . .
C49 C 0.48204(11) 0.5174(2) -0.20845(12) 0.0337(5) Uani 1 1 d . . .
H49 H 0.4848 0.4523 -0.1808 0.040 Uiso 1 1 d R . .
N5 N 0.73491(8) 0.89343(17) 0.26178(9) 0.0261(4) Uani 1 1 d . . .
O51 O 0.76680(9) 0.9545(2) 0.30424(10) 0.0372(5) Uani 1 1 d . . .
O52 O 0.70767(8) 0.93970(16) 0.21270(8) 0.0358(4) Uani 1 1 d . . .
O53 O 0.73050(8) 0.78326(15) 0.27002(8) 0.0382(4) Uani 1 1 d . . .
N7 N 0.60127(10) 0.2652(2) 0.10936(10) 0.0390(5) Uani 1 1 d . . .
O71A O 0.59288(16) 0.2376(3) 0.05321(14) 0.0397(9) Uiso 0.578(7) 1 d P A 1
O72A O 0.6502(2) 0.2810(4) 0.1418(3) 0.0641(13) Uiso 0.578(7) 1 d P A 1
O73A O 0.5591(2) 0.2591(3) 0.13492(19) 0.0519(11) Uiso 0.578(7) 1 d P A 1
O71B O 0.5608(4) 0.2432(7) 0.0581(3) 0.081(2) Uiso 0.422(7) 1 d P A 2
O72B O 0.6516(3) 0.2878(7) 0.1084(4) 0.078(2) Uiso 0.422(7) 1 d P A 2
O73B O 0.5877(3) 0.2840(7) 0.1560(3) 0.068(2) Uiso 0.422(7) 1 d P A 2
O2W O 0.66340(9) 0.29350(17) 0.27801(10) 0.0356(4) Uani 1 1 d . . .
H2W1 H 0.6991(14) 0.271(3) 0.2819(14) 0.040(8) Uiso 1 1 d . . .
H2W2 H 0.6486(14) 0.282(3) 0.2484(15) 0.041(10) Uiso 1 1 d . . .
O3W O 0.44930(11) 0.34641(18) 0.06070(11) 0.0513(5) Uani 1 1 d . . .
H3W1 H 0.4841 0.3202 0.0788 0.077 Uiso 1 1 d R . .
H3W2 H 0.4257 0.3372 0.0196 0.077 Uiso 1 1 d R . .
N6 N 0.90879(13) 1.2925(2) 0.38209(13) 0.0468(7) Uani 1 1 d . . .
O61 O 0.88998(11) 1.2485(3) 0.33979(14) 0.0745(8) Uani 1 1 d . . .
O62 O 0.96699(12) 1.2644(2) 0.41152(14) 0.0740(7) Uani 1 1 d . . .
O63 O 0.88852(18) 1.3631(4) 0.41077(18) 0.1193(15) Uani 1 1 d . . .
O1W O 0.77439(9) 1.19829(18) 0.27928(8) 0.0364(4) Uani 1 1 d . . .
H1W1 H 0.8095(18) 1.210(4) 0.2970(18) 0.077(13) Uiso 1 1 d . . .
H1W2 H 0.7748(16) 1.122(4) 0.2849(17) 0.062(11) Uiso 1 1 d . . .
O4W O 1.06651(13) 1.3963(2) 0.46300(19) 0.0898(10) Uani 1 1 d . . .
H4W1 H 1.0348 1.3363 0.4287 0.135 Uiso 1 1 d R . .
H4W2 H 1.0824 1.3726 0.5049 0.135 Uiso 1 1 d R . .
O5W O 0.77567(9) 1.2371(2) 0.15472(9) 0.0465(5) Uani 1 1 d . . .
H5W1 H 0.7320(18) 1.244(4) 0.1377(18) 0.078(12) Uiso 1 1 d . . .
H5W2 H 0.7759(15) 1.222(4) 0.1885(16) 0.054(10) Uiso 1 1 d . . .

loop_
_atom_site_aniso_label
_atom_site_aniso_U_11
_atom_site_aniso_U_22
_atom_site_aniso_U_33
_atom_site_aniso_U_23
_atom_site_aniso_U_13
_atom_site_aniso_U_12
Gd1 0.01730(7) 0.03107(8) 0.01049(6) 0.000 0.00389(5) 0.000
O1 0.0449(15) 0.0395(15) 0.0397(14) 0.000 0.0242(12) 0.000
O11 0.0238(7) 0.0466(10) 0.0183(6) -0.0107(6) -0.0015(5) 0.0085(6)
O21 0.0246(7) 0.0347(9) 0.0153(6) -0.0037(5) 0.0081(5) -0.0055(6)
N1 0.0239(8) 0.0322(9) 0.0164(7) -0.0062(6) 0.0055(6) 0.0024(7)
N2 0.0207(8) 0.0322(9) 0.0165(7) -0.0068(6) 0.0065(6) -0.0049(7)
N11 0.0250(8) 0.0391(9) 0.0172(8) -0.0062(7) -0.0013(7) 0.0058(8)
N21 0.0225(8) 0.0301(8) 0.0201(8) -0.0056(7) 0.0093(6) -0.0044(7)
C1 0.0269(10) 0.0357(11) 0.0234(10) -0.0126(8) 0.0068(8) -0.0030(8)
C2 0.0224(9) 0.0382(12) 0.0219(9) -0.0116(8) 0.0055(8) -0.0060(8)
C3 0.0284(10) 0.0327(11) 0.0222(10) 0.0015(8) 0.0087(8) -0.0064(8)
C4 0.0262(10) 0.0384(12) 0.0189(9) 0.0073(8) 0.0068(8) -0.0057(8)
C10 0.0237(10) 0.0416(13) 0.0153(9) -0.0060(9) 0.0018(8) 0.0057(9)
C11 0.0229(9) 0.0399(11) 0.0165(8) -0.0045(9) 0.0021(7) 0.0016(9)
C12 0.0280(10) 0.0334(11) 0.0213(9) -0.0033(8) 0.0008(8) 0.0064(8)
C13 0.0357(12) 0.0392(13) 0.0269(11) 0.0013(9) 0.0007(9) 0.0091(10)
C14 0.0346(11) 0.0348(12) 0.0249(10) 0.0011(9) 0.0057(9) 0.0149(9)
C15 0.072(2) 0.0423(15) 0.0498(16) -0.0132(16) 0.0327(15) -0.010(2)
C16 0.100(3) 0.047(2) 0.088(3) -0.0039(19) 0.063(2) -0.007(2)
C17 0.084(2) 0.055(2) 0.0546(17) 0.0181(15) 0.0437(17) 0.0350(18)
C18 0.0528(17) 0.086(2) 0.0286(13) 0.0067(14) 0.0132(12) 0.0294(17)
C19 0.0373(13) 0.0669(19) 0.0264(12) -0.0051(11) 0.0034(10) 0.0119(12)
C20 0.0226(10) 0.0405(13) 0.0201(10) -0.0092(9) 0.0090(8) -0.0074(9)
C21 0.0217(8) 0.0323(10) 0.0142(8) -0.0002(8) 0.0050(7) -0.0011(8)
C22 0.0253(10) 0.0275(10) 0.0226(9) -0.0046(8) 0.0085(8) -0.0006(8)
C23 0.0272(11) 0.0381(13) 0.0361(13) -0.0133(10) 0.0105(10) 0.0015(9)
C24 0.0241(9) 0.0252(10) 0.0230(9) -0.0039(7) 0.0079(8) 0.0013(7)
C25 0.0329(11) 0.0261(11) 0.0249(10) -0.0037(8) 0.0098(8) -0.0038(8)
C26 0.0396(12) 0.0328(11) 0.0256(10) 0.0029(9) 0.0086(9) 0.0101(10)
C27 0.0272(11) 0.0504(15) 0.0441(14) 0.0060(12) 0.0006(10) 0.0094(10)
C28 0.0249(12) 0.0578(19) 0.069(2) 0.0231(16) 0.0037(13) -0.0049(12)
C29 0.0272(11) 0.0425(14) 0.0485(15) 0.0194(11) 0.0104(10) 0.0007(10)
Gd2 0.01543(6) 0.01409(6) 0.01080(6) 0.000 0.00491(5) 0.000
O2 0.0312(11) 0.0178(9) 0.0224(10) 0.000 0.0145(9) 0.000
O31 0.0205(6) 0.0218(7) 0.0146(6) -0.0021(5) 0.0030(5) 0.0017(5)
O41 0.0230(7) 0.0211(7) 0.0173(6) -0.0011(5) 0.0103(5) -0.0015(5)
N3 0.0206(7) 0.0175(7) 0.0143(7) -0.0014(5) 0.0055(6) 0.0015(6)
N4 0.0199(7) 0.0187(7) 0.0163(7) -0.0004(6) 0.0062(6) -0.0018(6)
N31 0.0188(7) 0.0239(9) 0.0137(7) -0.0016(6) 0.0025(6) 0.0020(6)
N41 0.0254(8) 0.0239(8) 0.0217(8) -0.0032(6) 0.0128(7) -0.0012(6)
C5 0.0275(10) 0.0178(8) 0.0214(9) -0.0051(7) 0.0067(8) -0.0036(7)
C6 0.0223(9) 0.0216(9) 0.0196(9) -0.0023(7) 0.0056(7) -0.0050(7)
C7 0.0250(9) 0.0208(9) 0.0206(9) 0.0045(7) 0.0071(7) -0.0044(7)
C8 0.0238(9) 0.0203(9) 0.0188(9) 0.0047(7) 0.0065(7) -0.0041(7)
C30 0.0204(8) 0.0257(9) 0.0140(8) -0.0016(7) 0.0051(6) 0.0020(7)
C31 0.0175(8) 0.0172(11) 0.0152(8) 0.0010(7) 0.0055(7) -0.0013(6)
C32 0.0195(8) 0.0216(9) 0.0191(9) 0.0011(7) 0.0034(7) 0.0028(7)
C33 0.0239(11) 0.0295(12) 0.0250(11) 0.0052(10) 0.0026(9) 0.0039(9)
C34 0.0183(8) 0.0265(10) 0.0187(9) 0.0002(7) 0.0028(7) 0.0051(7)
C35 0.0230(8) 0.0303(9) 0.0221(9) 0.0022(8) 0.0058(7) 0.0015(9)
C36 0.0296(11) 0.0372(13) 0.0332(11) 0.0076(10) 0.0114(9) -0.0001(10)
C37 0.0254(10) 0.056(2) 0.0312(11) 0.0100(11) 0.0144(9) 0.0097(11)
C38 0.0311(11) 0.0508(14) 0.0267(11) -0.0017(10) 0.0130(9) 0.0147(10)
C39 0.0271(10) 0.0337(11) 0.0259(10) -0.0034(8) 0.0088(8) 0.0072(8)
C40 0.0196(8) 0.0271(9) 0.0200(8) -0.0024(7) 0.0094(7) -0.0022(7)
C41 0.0222(9) 0.0197(11) 0.0166(8) 0.0023(7) 0.0089(7) 0.0021(7)
C42 0.0338(11) 0.0195(9) 0.0268(10) -0.0037(7) 0.0180(9) -0.0019(8)
C43 0.0389(12) 0.0282(11) 0.0315(11) -0.0061(9) 0.0203(10) 0.0016(9)
C44 0.0327(11) 0.0237(10) 0.0228(9) -0.0076(7) 0.0152(8) -0.0038(8)
C45 0.0355(11) 0.0326(10) 0.0227(9) -0.0058(8) 0.0140(8) -0.0036(9)
C46 0.0448(13) 0.0439(16) 0.0233(10) -0.0047(9) 0.0121(9) 0.0057(10)
C47 0.0336(12) 0.0613(17) 0.0321(12) -0.0210(12) 0.0064(10) 0.0011(11)
C48 0.0369(13) 0.0470(15) 0.0453(15) -0.0234(12) 0.0172(11) -0.0140(11)
C49 0.0401(13) 0.0288(11) 0.0385(13) -0.0123(9) 0.0216(11) -0.0089(9)
N5 0.0223(8) 0.0303(9) 0.0245(9) -0.0036(7) 0.0035(7) 0.0011(7)
O51 0.0335(10) 0.0352(11) 0.0371(10) -0.0090(9) -0.0024(8) -0.0042(8)
O52 0.0361(9) 0.0355(9) 0.0308(8) 0.0050(7) -0.0016(7) 0.0041(7)
O53 0.0483(10) 0.0282(8) 0.0293(8) 0.0003(7) -0.0075(7) -0.0018(7)
N7 0.0402(11) 0.0405(12) 0.0359(11) 0.0029(9) 0.0088(9) 0.0093(9)
O2W 0.0342(9) 0.0383(10) 0.0398(10) -0.0003(8) 0.0198(8) 0.0008(8)
O3W 0.0645(14) 0.0416(11) 0.0554(13) 0.0011(9) 0.0292(11) -0.0059(9)
N6 0.0819(19) 0.0229(11) 0.0572(15) 0.0017(10) 0.0587(15) 0.0023(11)
O61 0.0538(14) 0.099(2) 0.0792(18) 0.0203(18) 0.0323(13) 0.0067(16)
O62 0.0649(15) 0.0575(16) 0.095(2) -0.0036(14) 0.0110(14) 0.0174(12)
O63 0.115(3) 0.145(4) 0.097(2) -0.025(2) 0.023(2) 0.066(3)
O1W 0.0409(10) 0.0365(10) 0.0345(9) 0.0009(7) 0.0146(8) 0.0056(8)
O4W 0.0732(18) 0.0546(16) 0.160(3) 0.0066(18) 0.063(2) 0.0101(13)
O5W 0.0504(11) 0.0628(12) 0.0322(9) 0.0101(9) 0.0218(8) 0.0268(10)

loop_
_atom_type_symbol
_atom_type_description
_atom_type_scat_dispersion_real
_atom_type_scat_dispersion_imag
_atom_type_scat_source
C C 0.0033 0.0016 'International Tables Vol C Tables 4.2.6.8 and 6.1.1.4'
H H 0.0000 0.0000 'International Tables Vol C Tables 4.2.6.8 and 6.1.1.4'
N N 0.0061 0.0033 'International Tables Vol C Tables 4.2.6.8 and 6.1.1.4'
O O 0.0106 0.0060 'International Tables Vol C Tables 4.2.6.8 and 6.1.1.4'
Gd Gd -0.1653 3.9035 'International Tables Vol C Tables 4.2.6.8 and 6.1.1.4'

loop_
_geom_angle_atom_site_label_1
_geom_angle_atom_site_label_2
_geom_angle_atom_site_label_3
_geom_angle
_geom_angle_site_symmetry_1
_geom_angle_site_symmetry_3
O11 Gd1 O11 144.14(9) 2_656 .
O11 Gd1 O1 72.07(4) 2_656 .
O11 Gd1 O1 72.07(4) . .
O11 Gd1 O21 87.68(5) 2_656 .
O11 Gd1 O21 81.48(5) . .
O1 Gd1 O21 72.15(4) . .
O11 Gd1 O21 81.48(5) 2_656 2_656
O11 Gd1 O21 87.68(5) . 2_656
O1 Gd1 O21 72.15(4) . 2_656
O21 Gd1 O21 144.29(7) . 2_656
O11 Gd1 N1 65.90(5) 2_656 2_656
O11 Gd1 N1 140.99(6) . 2_656
O1 Gd1 N1 126.78(4) . 2_656
O21 Gd1 N1 74.95(5) . 2_656
O21 Gd1 N1 128.81(5) 2_656 2_656
O11 Gd1 N1 140.99(6) 2_656 .
O11 Gd1 N1 65.90(5) . .
O1 Gd1 N1 126.78(4) . .
O21 Gd1 N1 128.81(5) . .
O21 Gd1 N1 74.95(5) 2_656 .
N1 Gd1 N1 106.44(8) 2_656 .
O11 Gd1 N2 72.89(6) 2_656 2_656
O11 Gd1 N2 132.09(5) . 2_656
O1 Gd1 N2 127.63(4) . 2_656
O21 Gd1 N2 142.57(5) . 2_656
O21 Gd1 N2 65.18(5) 2_656 2_656
N1 Gd1 N2 67.98(5) 2_656 2_656
N1 Gd1 N2 69.13(5) . 2_656
O11 Gd1 N2 132.09(5) 2_656 .
O11 Gd1 N2 72.89(6) . .
O1 Gd1 N2 127.63(4) . .
O21 Gd1 N2 65.18(5) . .
O21 Gd1 N2 142.57(5) 2_656 .
N1 Gd1 N2 69.13(5) 2_656 .
N1 Gd1 N2 67.98(5) . .
N2 Gd1 N2 104.75(8) 2_656 .
C11 O11 Gd1 123.97(14) . .
C21 O21 Gd1 125.94(13) . .
C10 N1 C1 110.56(17) . .
C10 N1 C4 110.05(16) . 2_656
C1 N1 C4 108.11(17) . 2_656
C10 N1 Gd1 105.56(13) . .
C1 N1 Gd1 112.45(12) . .
C4 N1 Gd1 110.11(12) 2_656 .
C20 N2 C2 108.33(16) . .
C20 N2 C3 110.18(17) . .
C2 N2 C3 109.61(17) . .
C20 N2 Gd1 109.84(13) . .
C2 N2 Gd1 110.99(12) . .
C3 N2 Gd1 107.88(12) . .
C11 N11 C12 120.14(18) . .
C21 N21 C22 120.13(18) . .
N1 C1 C2 113.81(18) . .
N2 C2 C1 111.85(17) . .
N2 C3 C4 112.62(18) . .
N1 C4 C3 111.14(16) 2_656 .
N1 C10 C11 110.51(16) . .
O11 C11 N11 120.9(2) . .
O11 C11 C10 119.33(18) . .
N11 C11 C10 119.75(18) . .
N11 C12 C14 111.24(19) . .
N11 C12 C13 109.27(18) . .
C14 C12 C13 112.84(19) . .
C15 C14 C19 118.8(3) . .
C15 C14 C12 121.0(2) . .
C19 C14 C12 120.2(2) . .
C14 C15 C16 120.1(3) . .
C17 C16 C15 120.1(4) . .
C18 C17 C16 120.2(3) . .
C17 C18 C19 120.5(3) . .
C18 C19 C14 120.3(3) . .
N2 C20 C21 111.69(17) . .
O21 C21 N21 121.8(2) . .
O21 C21 C20 120.76(18) . .
N21 C21 C20 117.30(18) . .
N21 C22 C24 112.11(17) . .
N21 C22 C23 108.74(17) . .
C24 C22 C23 111.81(18) . .
C25 C24 C29 119.1(2) . .
C25 C24 C22 121.18(19) . .
C29 C24 C22 119.7(2) . .
C24 C25 C26 120.7(2) . .
C27 C26 C25 119.4(2) . .
C26 C27 C28 120.7(2) . .
C27 C28 C29 119.7(3) . .
C24 C29 C28 120.4(2) . .
O41 Gd2 O41 143.92(6) 2_655 .
O41 Gd2 O31 83.20(5) 2_655 2_655
O41 Gd2 O31 86.44(5) . 2_655
O41 Gd2 O31 86.44(5) 2_655 .
O41 Gd2 O31 83.20(5) . .
O31 Gd2 O31 146.10(6) 2_655 .
O41 Gd2 O2 71.96(3) 2_655 .
O41 Gd2 O2 71.96(3) . .
O31 Gd2 O2 73.05(3) 2_655 .
O31 Gd2 O2 73.05(3) . .
O41 Gd2 N3 74.28(5) 2_655 .
O41 Gd2 N3 130.49(5) . .
O31 Gd2 N3 139.72(5) 2_655 .
O31 Gd2 N3 66.00(5) . .
O2 Gd2 N3 127.65(3) . .
O41 Gd2 N3 130.49(5) 2_655 2_655
O41 Gd2 N3 74.28(5) . 2_655
O31 Gd2 N3 66.00(5) 2_655 2_655
O31 Gd2 N3 139.72(5) . 2_655
O2 Gd2 N3 127.65(3) . 2_655
N3 Gd2 N3 104.70(7) . 2_655
O41 Gd2 N4 65.70(5) 2_655 2_655
O41 Gd2 N4 142.13(5) . 2_655
O31 Gd2 N4 72.64(5) 2_655 2_655
O31 Gd2 N4 130.85(5) . 2_655
O2 Gd2 N4 127.59(3) . 2_655
N3 Gd2 N4 67.76(5) . 2_655
N3 Gd2 N4 68.47(5) 2_655 2_655
O41 Gd2 N4 142.13(5) 2_655 .
O41 Gd2 N4 65.70(5) . .
O31 Gd2 N4 130.85(5) 2_655 .
O31 Gd2 N4 72.64(5) . .
O2 Gd2 N4 127.59(3) . .
N3 Gd2 N4 68.47(5) . .
N3 Gd2 N4 67.76(5) 2_655 .
N4 Gd2 N4 104.81(7) 2_655 .
C31 O31 Gd2 123.84(12) . .
C41 O41 Gd2 125.71(12) . .
C30 N3 C5 109.97(15) . .
C30 N3 C8 109.20(14) . 2_655
C5 N3 C8 108.88(15) . 2_655
C30 N3 Gd2 106.43(11) . .
C5 N3 Gd2 110.95(11) . .
C8 N3 Gd2 111.36(11) 2_655 .
C40 N4 C7 110.69(15) . .
C40 N4 C6 109.57(15) . .
C7 N4 C6 108.91(15) . .
C40 N4 Gd2 106.87(11) . .
C7 N4 Gd2 110.76(11) . .
C6 N4 Gd2 110.03(11) . .
C31 N31 C32 120.38(16) . .
C41 N41 C42 120.10(17) . .
N3 C5 C6 114.02(15) . .
N4 C6 C5 112.03(16) . .
N4 C7 C8 112.91(16) . .
N3 C8 C7 111.68(15) 2_655 .
N3 C30 C31 110.65(14) . .
O31 C31 N31 121.81(17) . .
O31 C31 C30 120.21(16) . .
N31 C31 C30 117.94(16) . .
N31 C32 C34 110.80(16) . .
N31 C32 C33 108.67(17) . .
C34 C32 C33 112.22(17) . .
C35 C34 C39 119.33(19) . .
C35 C34 C32 121.05(17) . .
C39 C34 C32 119.61(19) . .
C34 C35 C36 120.0(2) . .
C37 C36 C35 120.1(3) . .
C38 C37 C36 119.9(2) . .
C37 C38 C39 120.2(2) . .
C38 C39 C34 120.4(2) . .
N4 C40 C41 111.28(15) . .
O41 C41 N41 121.17(18) . .
O41 C41 C40 119.75(16) . .
N41 C41 C40 119.01(17) . .
N41 C42 C44 111.54(17) . .
N41 C42 C43 109.24(17) . .
C44 C42 C43 111.19(18) . .
C45 C44 C49 118.9(2) . .
C45 C44 C42 121.12(19) . .
C49 C44 C42 120.0(2) . .
C44 C45 C46 120.6(2) . .
C45 C46 C47 119.8(2) . .
C48 C47 C46 120.3(3) . .
C47 C48 C49 119.7(2) . .
C48 C49 C44 120.7(2) . .
O52 N5 O51 121.0(2) . .
O52 N5 O53 120.03(18) . .
O51 N5 O53 118.95(19) . .
O73B N7 O72A 82.2(4) . .
O73B N7 O72B 116.8(5) . .
O72A N7 O72B 36.6(4) . .
O73B N7 O73A 36.7(4) . .
O72A N7 O73A 118.0(4) . .
O72B N7 O73A 153.5(5) . .
O73B N7 O71A 155.9(5) . .
O72A N7 O71A 121.8(3) . .
O72B N7 O71A 87.1(4) . .
O73A N7 O71A 119.3(3) . .
O73B N7 O71B 120.6(5) . .
O72A N7 O71B 157.3(5) . .
O72B N7 O71B 121.3(5) . .
O73A N7 O71B 84.6(4) . .
O71A N7 O71B 35.5(3) . .
O61 N6 O63 131.2(4) . .
O61 N6 O62 117.1(3) . .
O63 N6 O62 111.7(3) . .

loop_
_geom_bond_atom_site_label_1
_geom_bond_atom_site_label_2
_geom_bond_distance
_geom_bond_site_symmetry_2
Gd1 O11 2.3490(14) 2_656
Gd1 O11 2.3490(14) .
Gd1 O1 2.351(3) .
Gd1 O21 2.3665(13) .
Gd1 O21 2.3665(13) 2_656
Gd1 N1 2.6527(17) 2_656
Gd1 N1 2.6527(17) .
Gd1 N2 2.6770(17) 2_656
Gd1 N2 2.6770(17) .
O11 C11 1.257(2) .
O21 C21 1.251(2) .
N1 C10 1.485(3) .
N1 C1 1.490(3) .
N1 C4 1.498(3) 2_656
N2 C20 1.482(3) .
N2 C2 1.493(3) .
N2 C3 1.499(3) .
N11 C11 1.320(3) .
N11 C12 1.477(3) .
N21 C21 1.321(3) .
N21 C22 1.464(3) .
C1 C2 1.524(3) .
C3 C4 1.521(3) .
C4 N1 1.498(3) 2_656
C10 C11 1.509(3) .
C12 C14 1.502(3) .
C12 C13 1.518(3) .
C14 C15 1.373(4) .
C14 C19 1.393(3) .
C15 C16 1.391(5) .
C16 C17 1.378(6) .
C17 C18 1.344(5) .
C18 C19 1.388(4) .
C20 C21 1.505(3) .
C22 C24 1.512(3) .
C22 C23 1.524(3) .
C24 C25 1.383(3) .
C24 C29 1.387(3) .
C25 C26 1.396(3) .
C26 C27 1.372(4) .
C27 C28 1.379(4) .
C28 C29 1.390(4) .
Gd2 O41 2.3451(13) 2_655
Gd2 O41 2.3451(13) .
Gd2 O31 2.3639(13) 2_655
Gd2 O31 2.3639(13) .
Gd2 O2 2.383(2) .
Gd2 N3 2.6591(15) .
Gd2 N3 2.6591(15) 2_655
Gd2 N4 2.6889(16) 2_655
Gd2 N4 2.6889(16) .
O31 C31 1.248(2) .
O41 C41 1.255(2) .
N3 C30 1.478(2) .
N3 C5 1.490(2) .
N3 C8 1.492(2) 2_655
N4 C40 1.482(2) .
N4 C7 1.483(2) .
N4 C6 1.495(2) .
N31 C31 1.320(2) .
N31 C32 1.470(2) .
N41 C41 1.322(2) .
N41 C42 1.471(3) .
C5 C6 1.520(3) .
C7 C8 1.518(3) .
C8 N3 1.492(2) 2_655
C30 C31 1.509(3) .
C32 C34 1.518(3) .
C32 C33 1.523(3) .
C34 C35 1.392(3) .
C34 C39 1.393(3) .
C35 C36 1.396(3) .
C36 C37 1.388(4) .
C37 C38 1.381(4) .
C38 C39 1.392(3) .
C40 C41 1.513(3) .
C42 C44 1.519(3) .
C42 C43 1.528(3) .
C44 C45 1.388(3) .
C44 C49 1.394(3) .
C45 C46 1.390(3) .
C46 C47 1.391(4) .
C47 C48 1.375(4) .
C48 C49 1.394(4) .
N5 O52 1.236(2) .
N5 O51 1.255(3) .
N5 O53 1.263(3) .
N7 O73B 1.177(7) .
N7 O72A 1.204(5) .
N7 O72B 1.204(8) .
N7 O73A 1.252(5) .
N7 O71A 1.255(4) .
N7 O71B 1.313(8) .
N6 O61 1.059(4) .
N6 O63 1.187(4) .
N6 O62 1.390(4) .
